data_2016952
loop_
_publ_author_name
'Tafeenko, Viktor A.'
'Gurskiy, Stanislav I.'
'Baranov, Andrey N.'
'Kaisarova, Tatiana V.'
'Aslanov, Leonid A.'

_publ_section_title
;
 Luminescence properties of three structures built from
 3-cyano-4-dicyanomethylene-5-oxo-4,5-dihydro-1<i>H</i>-pyrrol-2-olate
 and alkaline metals (Na, K and Rb)
;
_journal_coeditor_code FA3172
_journal_issue 2
_journal_name_full 'Acta Crystallographica Section C'
_journal_page_first m52
_journal_page_last m55
_journal_paper_doi 10.1107/S0108270108043783
_journal_volume 65
_journal_year 2009
_chemical_formula_iupac 'Rb +, C8 H N4 O2 -'
_chemical_formula_moiety 'Rb +, C8 H N4 O2 -'
_chemical_formula_sum 'C8 H N4 O2 Rb'
_chemical_formula_weight 270.60
_chemical_melting_point 520
_chemical_name_common
;
?
;
_chemical_name_systematic
;
rubidium(I)
3-cyano-4-dicyanomethylene-5-oxo-4,5-dihydro-1<i>H</i>-pyrrol-2-olate
;
_space_group_IT_number 14
_symmetry_cell_setting monoclinic
_symmetry_space_group_name_Hall '-P 2ybc'
_symmetry_space_group_name_H-M 'P 1 21/c 1'
_atom_sites_solution_hydrogens geom
_atom_sites_solution_primary direct
_atom_sites_solution_secondary difmap
_audit_creation_method SHELXL-97
_cell_angle_alpha 90.00
_cell_angle_beta 95.215(9)
_cell_angle_gamma 90.00
_cell_formula_units_Z 4
_cell_length_a 4.2753(5)
_cell_length_b 9.6013(9)
_cell_length_c 21.614(2)
_cell_measurement_reflns_used 25
_cell_measurement_temperature 295(2)
_cell_measurement_theta_max 46
_cell_measurement_theta_min 28
_cell_volume 883.55(16)
_computing_cell_refinement 'CAD-4 Software (Enraf--Nonius, 1989)'
_computing_data_collection 'CAD-4 Software (Enraf--Nonius, 1989)'
_computing_data_reduction 'XCAD-4 (Harms & Wocadlo, 1995)'
_computing_molecular_graphics 'DIAMOND (Brandenburg, 2000)'
_computing_publication_material 'SHELXL97 (Sheldrick, 2008)'
_computing_structure_refinement 'SHELXL97 (Sheldrick, 2008)'
_computing_structure_solution 'SHELXS97 (Sheldrick, 2008)'
_diffrn_ambient_temperature 295(2)
_diffrn_measured_fraction_theta_full 1.000
_diffrn_measured_fraction_theta_max 1.000
_diffrn_measurement_device_type 'Enraf--Nonius CAD-4 diffractometr'
_diffrn_measurement_method 'non-profiled omega scan'
_diffrn_radiation_monochromator graphite
_diffrn_radiation_source 'fine-focus sealed tube'
_diffrn_radiation_type CuK\a
_diffrn_radiation_wavelength 1.54184
_diffrn_reflns_av_R_equivalents 0.0410
_diffrn_reflns_av_sigmaI/netI 0.0196
_diffrn_reflns_limit_h_max 5
_diffrn_reflns_limit_h_min -5
_diffrn_reflns_limit_k_max 11
_diffrn_reflns_limit_k_min 0
_diffrn_reflns_limit_l_max 26
_diffrn_reflns_limit_l_min 0
_diffrn_reflns_number 1834
_diffrn_reflns_theta_full 74.45
_diffrn_reflns_theta_max 74.45
_diffrn_reflns_theta_min 4.12
_diffrn_standards_decay_% 0
_diffrn_standards_interval_time 60
_diffrn_standards_number 2
_exptl_absorpt_coefficient_mu 7.615
_exptl_absorpt_correction_T_max 0.6784
_exptl_absorpt_correction_T_min 0.5183
_exptl_absorpt_correction_type psi-scan
_exptl_absorpt_process_details '(North <i>et al.</i>,  1968)'
_exptl_crystal_colour orange
_exptl_crystal_density_diffrn 2.034
_exptl_crystal_density_method 'not measured'
_exptl_crystal_description prism
_exptl_crystal_F_000 520
_exptl_crystal_size_max .1
_exptl_crystal_size_mid .075
_exptl_crystal_size_min .05
_refine_diff_density_max 0.488
_refine_diff_density_min -0.407
_refine_ls_extinction_method none
_refine_ls_goodness_of_fit_ref 1.047
_refine_ls_hydrogen_treatment refall
_refine_ls_matrix_type full
_refine_ls_number_parameters 140
_refine_ls_number_reflns 1787
_refine_ls_number_restraints 0
_refine_ls_restrained_S_all 1.047
_refine_ls_R_factor_all 0.0303
_refine_ls_R_factor_gt 0.0275
_refine_ls_shift/su_max 0.001
_refine_ls_shift/su_mean 0.000
_refine_ls_structure_factor_coef Fsqd
_refine_ls_weighting_details 'calc w=1/[\s^2^(Fo^2^)+(0.0377P)^2^+1.1175P] where P=(Fo^2^+2Fc^2^)/3'
_refine_ls_weighting_scheme calc
_refine_ls_wR_factor_gt 0.0702
_refine_ls_wR_factor_ref 0.0716
_reflns_number_gt 1637
_reflns_number_total 1787
_reflns_threshold_expression >2\s(I)
_cod_data_source_file fa3172.cif
_cod_data_source_block rb
_cod_original_cell_volume 883.53(16)
_cod_original_sg_symbol_H-M 'P 21/c'
_cod_database_code 2016952
_cod_database_fobs_code 2016952

loop_
_symmetry_equiv_pos_as_xyz
'x, y, z'
'-x, y+1/2, -z+1/2'
'-x, -y, -z'
'x, -y-1/2, z-1/2'

loop_
_atom_site_type_symbol
_atom_site_label
_atom_site_fract_x
_atom_site_fract_y
_atom_site_fract_z
_atom_site_U_iso_or_equiv
_atom_site_adp_type
_atom_site_calc_flag
_atom_site_refinement_flags
_atom_site_occupancy
_atom_site_disorder_assembly
_atom_site_disorder_group
Rb Rb 0.85400(7) 0.61111(3) 0.099159(12) 0.03042(11) Uani d . 1 . .
O O1 0.0499(6) 0.0669(3) 0.26210(10) 0.0453(6) Uani d . 1 . .
O O2 0.3638(6) 0.4087(2) 0.13365(11) 0.0382(5) Uani d . 1 . .
N N1 0.1623(7) 0.2642(3) 0.20524(12) 0.0347(6) Uani d . 1 . .
N N2 0.8185(7) -0.0916(3) 0.05139(13) 0.0387(6) Uani d . 1 . .
N N3 0.7256(7) 0.3503(3) 0.00909(13) 0.0423(7) Uani d . 1 . .
N N4 0.3972(8) -0.2081(3) 0.16641(14) 0.0456(7) Uani d . 1 . .
C C2 0.1682(7) 0.1210(3) 0.21929(13) 0.0300(6) Uani d . 1 . .
C C3 0.3402(7) 0.0560(3) 0.17206(12) 0.0274(6) Uani d . 1 . .
C C4 0.4371(6) 0.1569(3) 0.13198(12) 0.0237(5) Uani d . 1 . .
C C5 0.3224(7) 0.2942(3) 0.15540(12) 0.0268(5) Uani d . 1 . .
C C6 0.6053(7) 0.1475(3) 0.08070(12) 0.0249(5) Uani d . 1 . .
C C7 0.6686(7) 0.2623(3) 0.04222(13) 0.0288(6) Uani d . 1 . .
C C8 0.7244(7) 0.0157(3) 0.06310(12) 0.0266(6) Uani d . 1 . .
C C9 0.3744(7) -0.0896(3) 0.16909(13) 0.0297(6) Uani d . 1 . .
H H1 0.090(10) 0.318(5) 0.2227(19) 0.048(12) Uiso d . 1 . .

loop_
_atom_site_aniso_label
_atom_site_aniso_U_11
_atom_site_aniso_U_22
_atom_site_aniso_U_33
_atom_site_aniso_U_12
_atom_site_aniso_U_13
_atom_site_aniso_U_23
Rb 0.04368(18) 0.01500(15) 0.03357(17) 0.00173(10) 0.00887(11) 0.00158(9)
O1 0.0621(15) 0.0417(13) 0.0346(12) -0.0065(12) 0.0181(11) 0.0021(10)
O2 0.0559(14) 0.0146(10) 0.0455(12) 0.0038(9) 0.0123(10) 0.0003(8)
N1 0.0525(16) 0.0248(13) 0.0281(12) 0.0047(11) 0.0112(11) -0.0056(10)
N2 0.0594(17) 0.0206(13) 0.0370(14) 0.0078(11) 0.0089(12) -0.0002(10)
N3 0.0666(19) 0.0211(12) 0.0417(15) 0.0007(12) 0.0189(13) 0.0039(11)
N4 0.0631(19) 0.0205(14) 0.0546(17) 0.0046(12) 0.0129(14) 0.0094(12)
C2 0.0397(15) 0.0256(14) 0.0247(13) 0.0000(11) 0.0029(11) -0.0003(10)
C3 0.0419(15) 0.0165(13) 0.0238(12) 0.0007(11) 0.0028(11) 0.0020(10)
C4 0.0349(13) 0.0135(11) 0.0221(12) 0.0004(10) -0.0008(10) -0.0009(9)
C5 0.0379(14) 0.0154(12) 0.0268(13) 0.0030(10) 0.0009(11) -0.0032(10)
C6 0.0403(14) 0.0112(11) 0.0233(12) 0.0007(10) 0.0035(10) -0.0008(9)
C7 0.0436(16) 0.0157(12) 0.0277(13) 0.0033(11) 0.0070(11) -0.0029(10)
C8 0.0421(15) 0.0160(13) 0.0216(12) 0.0026(11) 0.0028(11) 0.0008(9)
C9 0.0422(16) 0.0196(14) 0.0273(14) -0.0011(11) 0.0033(11) 0.0056(10)

loop_
_atom_type_symbol
_atom_type_description
_atom_type_scat_dispersion_real
_atom_type_scat_dispersion_imag
_atom_type_scat_source
C C 0.0181 0.0091 'International Tables Vol C Tables 4.2.6.8 and 6.1.1.4'
Rb Rb -0.4688 1.6079 'International Tables Vol C Tables 4.2.6.8 and 6.1.1.4'
N N 0.0311 0.0180 'International Tables Vol C Tables 4.2.6.8 and 6.1.1.4'
O O 0.0492 0.0322 'International Tables Vol C Tables 4.2.6.8 and 6.1.1.4'
H H 0.0000 0.0000 'International Tables Vol C Tables 4.2.6.8 and 6.1.1.4'

loop_
_geom_angle_atom_site_label_1
_geom_angle_atom_site_label_2
_geom_angle_atom_site_label_3
_geom_angle_site_symmetry_1
_geom_angle_site_symmetry_3
_geom_angle
_geom_angle_publ_flag
C5 N1 C2 . . 112.1(2) ?
C5 N1 H1 . . 122(3) ?
C2 N1 H1 . . 126(3) ?
O1 C2 N1 . . 125.6(3) ?
O1 C2 C3 . . 128.8(3) ?
N1 C2 C3 . . 105.6(2) ?
C4 C3 C9 . . 128.8(3) ?
C4 C3 C2 . . 109.7(2) ?
C9 C3 C2 . . 121.4(3) ?
C6 C4 C3 . . 131.6(2) ?
C6 C4 C5 . . 122.4(2) ?
C3 C4 C5 . . 106.0(2) ?
O2 C5 N1 . . 126.8(3) ?
O2 C5 C4 . . 126.7(3) ?
N1 C5 C4 . . 106.5(2) ?
C4 C6 C7 . . 124.1(2) ?
C4 C6 C8 . . 119.8(2) ?
C7 C6 C8 . . 116.1(2) ?
N3 C7 C6 . . 176.5(3) ?
N2 C8 C6 . . 177.3(3) ?
N4 C9 C3 . . 178.9(4) ?

loop_
_geom_bond_atom_site_label_1
_geom_bond_atom_site_label_2
_geom_bond_site_symmetry_2
_geom_bond_distance
_geom_bond_publ_flag
Rb O2 1_655 2.964(2) y
Rb O2 . 3.001(2) y
Rb O1 2_655 3.020(2) y
Rb N2 1_565 3.035(2) y
Rb N4 1_565 3.075(3) y
Rb N3 3_765 3.099(3) y
Rb N4 1_665 3.147(3) y
Rb N3 . 3.189(3) y
Rb N3 3_665 3.271(3) y
O1 C2 . 1.211(4) ?
O2 C5 . 1.216(3) ?
N1 C5 . 1.359(4) ?
N1 C2 . 1.408(4) ?
N1 H1 . 0.72(4) ?
N2 C8 . 1.142(4) ?
N3 C7 . 1.148(4) ?
N4 C9 . 1.144(4) ?
C2 C3 . 1.452(4) ?
C3 C4 . 1.388(4) ?
C3 C9 . 1.408(4) ?
C4 C6 . 1.378(4) ?
C4 C5 . 1.510(3) ?
C6 C7 . 1.421(4) ?
C6 C8 . 1.428(4) ?
